data_7705223
loop_
_publ_author_name
'Boreen, Michael A.'
'Gro\&s, Oliver A'
'Hohloch, Stephan'
'Arnold, John'

_publ_section_title
;
 Isocyanide adducts of tri- and tetravalent uranium metallocenes supported
 by tetra(isopropyl)cyclopentadienyl ligands.
;
_journal_issue 34
_journal_name_full 'Dalton transactions (Cambridge, England : 2003)'
_journal_page_first 11971
_journal_page_last 11977
_journal_paper_doi 10.1039/d0dt02005b
_journal_volume 49
_journal_year 2020
_chemical_formula_moiety 'C44 H76 I N2 U, C24 B F20'
_chemical_formula_sum 'C68 H76 B F20 I N2 U'
_chemical_formula_weight 1677.04
_chemical_name_systematic
'Bis(1,2,3,4-tetrakis(iso-propyl)cyclopentadienyl)-bis(tert-butyl-isocyano)-iodo-uranium(iv) tetrakis(pentafluorophenyl)borate'
_chemical_properties_physical Air-sensitive,Moisture-sensitive,Oxygen-sensitive
_space_group_crystal_system monoclinic
_space_group_IT_number 14
_space_group_name_Hall '-P 2ybc'
_space_group_name_H-M_alt 'P 1 21/c 1'
_atom_sites_solution_hydrogens geom
_atom_sites_solution_primary iterative
_atom_sites_solution_secondary difmap
_audit_creation_date 2020-04-21
_audit_creation_method
;
Olex2 1.2
(compiled 2018.05.29 svn.r3508 for OlexSys, GUI svn.r5506)
;
_audit_update_record
;
2020-05-28 deposited with the CCDC.	2020-08-11 downloaded from the CCDC.
;
_cell_angle_alpha 90
_cell_angle_beta 111.882(2)
_cell_angle_gamma 90
_cell_formula_units_Z 4
_cell_length_a 18.2004(4)
_cell_length_b 19.9489(3)
_cell_length_c 19.6155(4)
_cell_measurement_reflns_used 35610
_cell_measurement_temperature 100(2)
_cell_measurement_theta_max 30.3760
_cell_measurement_theta_min 2.9470
_cell_volume 6608.8(2)
_computing_cell_refinement 'CrysAlisPro 1.171.39.46e (Rigaku OD, 2018)'
_computing_data_collection 'CrysAlisPro 1.171.39.46e (Rigaku OD, 2018)'
_computing_data_reduction 'CrysAlisPro 1.171.39.46e (Rigaku OD, 2018)'
_computing_molecular_graphics 'Olex2 (Dolomanov et al., 2009)'
_computing_publication_material 'Olex2 (Dolomanov et al., 2009)'
_computing_structure_refinement 'XL (Sheldrick, 2008)'
_computing_structure_solution 'ShelXT (Sheldrick, 2015)'
_diffrn_ambient_temperature 100(2)
_diffrn_detector_area_resol_mean 5.8140
_diffrn_detector_type 'Pilatus 200K'
_diffrn_measured_fraction_theta_full 0.999
_diffrn_measured_fraction_theta_max 0.999
_diffrn_measurement_details
;
List of Runs (angles in degrees, time in seconds):

  # Type    Start    End  Width  t~exp~   \w     \q     \k     \f   Frames
#--------------------------------------------------------------------------
  1  \w    -55.00  66.00   0.50    1.00    --  -17.33  72.00  79.00  242
  2  \w    -66.00  44.00   0.50    1.00    --   17.64 -72.00 -49.00  220
  3  \w     40.00  66.00   0.50    1.00    --   17.64  72.00  79.00   52
  4  \w   -108.00 -44.00   0.50    1.00    --  -17.33 179.00-180.00  128
  5  \w    -93.00 -44.00   0.50    1.00    --  -17.33-179.00  90.00   98
  6  \w    -43.00  23.00   0.50    1.00    --  -17.33 -77.00  60.00  132
  7  \w    -23.00  46.00   0.50    1.00    --   17.64  38.00 120.00  138
  8  \w    -45.00 -20.00   0.50    1.00    --   17.64 -77.00-180.00   50
  9  \w    -19.00   7.00   0.50    1.00    --   17.64 -77.00-180.00   52
 10  \w     56.00  82.00   0.50    1.00    --   17.64 179.00 120.00   52
 11  \w     59.00 100.00   0.50    1.00    --   17.64  38.00 120.00   82
;
_diffrn_measurement_device 'four-circle diffractometer'
_diffrn_measurement_device_type 'ROD, Synergy Custom DW system, Pilatus 200K'
_diffrn_measurement_method '\w scans'
_diffrn_radiation_monochromator mirror
_diffrn_radiation_probe x-ray
_diffrn_radiation_type MoK\a
_diffrn_radiation_wavelength 0.71073
_diffrn_reflns_av_R_equivalents 0.0759
_diffrn_reflns_av_unetI/netI 0.0494
_diffrn_reflns_Laue_measured_fraction_full 0.999
_diffrn_reflns_Laue_measured_fraction_max 0.999
_diffrn_reflns_limit_h_max 22
_diffrn_reflns_limit_h_min -22
_diffrn_reflns_limit_k_max 24
_diffrn_reflns_limit_k_min -21
_diffrn_reflns_limit_l_max 24
_diffrn_reflns_limit_l_min -24
_diffrn_reflns_number 78798
_diffrn_reflns_point_group_measured_fraction_full 0.999
_diffrn_reflns_point_group_measured_fraction_max 0.999
_diffrn_reflns_theta_full 25.242
_diffrn_reflns_theta_max 26.373
_diffrn_reflns_theta_min 2.801
_diffrn_source 'Rotating-anode X-ray tube'
_diffrn_source_type 'Rigaku (Mo) X-ray Source'
_exptl_absorpt_coefficient_mu 3.022
_exptl_absorpt_correction_T_max 1.00000
_exptl_absorpt_correction_T_min 0.60464
_exptl_absorpt_correction_type multi-scan
_exptl_absorpt_process_details
;
CrysAlisPro 1.171.39.46e (Rigaku Oxford Diffraction, 2018)
Empirical absorption correction using spherical harmonics,
 implemented in SCALE3 ABSPACK scaling algorithm.
;
_exptl_crystal_colour red
_exptl_crystal_colour_primary red
_exptl_crystal_density_diffrn 1.685
_exptl_crystal_description block
_exptl_crystal_F_000 3312
_exptl_crystal_recrystallization_method 'Re-crystallisation from solvent: Diethyl ether'
_exptl_crystal_size_max 0.27
_exptl_crystal_size_mid 0.19
_exptl_crystal_size_min 0.12
_refine_diff_density_max 1.238
_refine_diff_density_min -1.637
_refine_diff_density_rms 0.118
_refine_ls_extinction_method none
_refine_ls_goodness_of_fit_ref 1.053
_refine_ls_hydrogen_treatment constr
_refine_ls_matrix_type full
_refine_ls_number_parameters 860
_refine_ls_number_reflns 13508
_refine_ls_number_restraints 0
_refine_ls_restrained_S_all 1.053
_refine_ls_R_factor_all 0.0411
_refine_ls_R_factor_gt 0.0317
_refine_ls_shift/su_max 0.001
_refine_ls_shift/su_mean 0.000
_refine_ls_structure_factor_coef Fsqd
_refine_ls_weighting_details 'w=1/[\s^2^(Fo^2^)+(0.0288P)^2^+8.8803P] where P=(Fo^2^+2Fc^2^)/3'
_refine_ls_weighting_scheme calc
_refine_ls_wR_factor_gt 0.0744
_refine_ls_wR_factor_ref 0.0775
_reflns_Friedel_coverage 0.000
_reflns_number_gt 11517
_reflns_number_total 13508
_reflns_threshold_expression 'I > 2\s(I)'
_cod_data_source_file d0dt02005b2.cif
_cod_data_source_block mab_iii_187
_cod_depositor_comments 'Adding full bibliography for 7705221--7705223.cif.'
_cod_database_code 7705223
_shelx_shelxl_version_number 2014/7
_shelx_space_group_comment
;
The symmetry employed for this shelxl refinement is uniquely defined
by the following loop, which should always be used as a source of
symmetry information in preference to the above space-group names.
They are only intended as comments.
;
_shelx_estimated_absorpt_t_max 0.713
_shelx_estimated_absorpt_t_min 0.496
_olex2_refinement_description
;
1. Fixed Uiso
 At 1.2 times of:
  All C(H) groups
 At 1.5 times of:
  All C(H,H,H) groups
2.a Ternary CH refined with riding coordinates:
 C23(H23), C12(H12), C32(H32), C26(H26), C6(H6), C29(H29), C9(H9), C15(H15)
2.b Aromatic/amide H refined with riding coordinates:
 C1(H1), C18(H18)
2.c Idealised Me refined as rotating group:
 C38(H38A,H38B,H38C), C31(H31A,H31B,H31C), C10(H10A,H10B,H10C), C11(H11A,H11B,
 H11C), C28(H28A,H28B,H28C), C25(H25A,H25B,H25C), C34(H34A,H34B,H34C), C24(H24A,
 H24B,H24C), C27(H27A,H27B,H27C), C8(H8A,H8B,H8C), C17(H17A,H17B,H17C),
 C37(H37A,H37B,H37C), C30(H30A,H30B,H30C), C39(H39A,H39B,H39C), C42(H42A,H42B,
 H42C), C7(H7A,H7B,H7C), C33(H33A,H33B,H33C), C14(H14A,H14B,H14C), C44(H44A,
 H44B,H44C), C13(H13A,H13B,H13C), C16(H16A,H16B,H16C), C43(H43A,H43B,H43C)
;
_olex2_submission_special_instructions 'No special instructions were received'
_oxdiff_exptl_absorpt_empirical_details
;
Empirical correction (ABSPACK) includes:
- Absorption correction using spherical harmonics
- Frame scaling
;

loop_
_space_group_symop_operation_xyz
'x, y, z'
'-x, y+1/2, -z+1/2'
'-x, -y, -z'
'x, -y-1/2, z-1/2'

loop_
_atom_site_label
_atom_site_type_symbol
_atom_site_fract_x
_atom_site_fract_y
_atom_site_fract_z
_atom_site_U_iso_or_equiv
_atom_site_adp_type
_atom_site_occupancy
_atom_site_site_symmetry_order
_atom_site_calc_flag
_atom_site_refinement_flags_posn
_atom_site_refinement_flags_adp
_atom_site_refinement_flags_occupancy
_atom_site_disorder_assembly
_atom_site_disorder_group
U1 U 0.73678(2) 0.40276(2) 0.99973(2) 0.01114(5) Uani 1 1 d . . . . .
F1 F 0.60727(12) 0.63364(10) 0.55250(12) 0.0196(5) Uani 1 1 d . . . . .
F15 F 0.84271(13) 0.51490(11) 0.46709(11) 0.0205(5) Uani 1 1 d . . . . .
F16 F 0.66196(12) 0.69042(10) 0.44081(11) 0.0176(5) Uani 1 1 d . . . . .
F10 F 0.68978(12) 0.57461(10) 0.37431(10) 0.0166(4) Uani 1 1 d . . . . .
F7 F 0.56105(13) 0.43160(11) 0.53770(12) 0.0240(5) Uani 1 1 d . . . . .
F6 F 0.68428(13) 0.51079(10) 0.60538(11) 0.0192(5) Uani 1 1 d . . . . .
F5 F 0.88301(12) 0.67757(11) 0.65258(11) 0.0213(5) Uani 1 1 d . . . . .
F20 F 0.93318(12) 0.62849(11) 0.53794(12) 0.0208(5) Uani 1 1 d . . . . .
F4 F 0.85849(13) 0.76914(11) 0.74145(12) 0.0257(5) Uani 1 1 d . . . . .
F3 F 0.71085(14) 0.79058(11) 0.74021(12) 0.0245(5) Uani 1 1 d . . . . .
F11 F 0.84063(13) 0.55313(10) 0.70496(11) 0.0208(5) Uani 1 1 d . . . . .
F9 F 0.56837(13) 0.49413(11) 0.30903(11) 0.0235(5) Uani 1 1 d . . . . .
F8 F 0.49919(13) 0.42422(11) 0.38695(13) 0.0263(5) Uani 1 1 d . . . . .
F2 F 0.58630(13) 0.71958(11) 0.64533(13) 0.0261(5) Uani 1 1 d . . . . .
F19 F 0.96363(13) 0.72343(12) 0.45812(13) 0.0284(5) Uani 1 1 d . . . . .
F13 F 0.99903(14) 0.38451(11) 0.66633(14) 0.0306(6) Uani 1 1 d . . . . .
F14 F 0.94714(14) 0.41694(11) 0.52059(13) 0.0284(6) Uani 1 1 d . . . . .
F17 F 0.69484(14) 0.78444(11) 0.36076(12) 0.0254(5) Uani 1 1 d . . . . .
F12 F 0.94261(14) 0.45331(11) 0.75602(12) 0.0292(6) Uani 1 1 d . . . . .
F18 F 0.84672(14) 0.80339(11) 0.36897(13) 0.0293(6) Uani 1 1 d . . . . .
N1 N 0.79517(18) 0.45982(15) 1.19360(16) 0.0154(7) Uani 1 1 d . . . . .
C59 C 0.9181(2) 0.46993(19) 0.6839(2) 0.0209(9) Uani 1 1 d . . . . .
C41 C 0.5370(2) 0.32031(19) 0.7445(2) 0.0210(8) Uani 1 1 d . . . . .
C57 C 0.8377(2) 0.54107(18) 0.58294(19) 0.0144(8) Uani 1 1 d . . . . .
C38 C 0.8881(2) 0.4502(2) 1.3192(2) 0.0240(9) Uani 1 1 d . . . . .
H38A H 0.8846 0.4012 1.3159 0.036 Uiso 1 1 calc GR . . . .
H38B H 0.8999 0.4640 1.3701 0.036 Uiso 1 1 calc GR . . . .
H38C H 0.9303 0.4657 1.3034 0.036 Uiso 1 1 calc GR . . . .
C31 C 0.6378(2) 0.55873(19) 1.0901(2) 0.0202(8) Uani 1 1 d . . . . .
H31A H 0.5857 0.5576 1.0501 0.030 Uiso 1 1 calc GR . . . .
H31B H 0.6361 0.5892 1.1287 0.030 Uiso 1 1 calc GR . . . .
H31C H 0.6518 0.5136 1.1104 0.030 Uiso 1 1 calc GR . . . .
C10 C 0.7357(3) 0.14335(19) 0.9528(2) 0.0267(9) Uani 1 1 d . . . . .
H10A H 0.7932 0.1444 0.9664 0.040 Uiso 1 1 calc GR . . . .
H10B H 0.7113 0.1178 0.9073 0.040 Uiso 1 1 calc GR . . . .
H10C H 0.7232 0.1220 0.9922 0.040 Uiso 1 1 calc GR . . . .
C46 C 0.6732(2) 0.66234(17) 0.60035(19) 0.0148(8) Uani 1 1 d . . . . .
N2 N 0.59809(19) 0.34150(15) 0.81496(17) 0.0168(7) Uani 1 1 d . . . . .
B1 B 0.7686(2) 0.5976(2) 0.5424(2) 0.0126(8) Uani 1 1 d . . . . .
C23 C 0.6901(2) 0.49710(18) 0.80898(19) 0.0149(8) Uani 1 1 d . . . . .
H23 H 0.6328 0.4848 0.7865 0.018 Uiso 1 1 calc R . . . .
C68 C 0.8710(2) 0.66405(18) 0.49404(19) 0.0142(8) Uani 1 1 d . . . . .
C35 C 0.7802(2) 0.44201(17) 1.1346(2) 0.0148(8) Uani 1 1 d . . . . .
C3 C 0.7627(2) 0.26491(18) 0.9922(2) 0.0143(7) Uani 1 1 d . . . . .
C22 C 0.7984(2) 0.52958(17) 1.00927(19) 0.0133(7) Uani 1 1 d . . . . .
C45 C 0.7477(2) 0.64791(17) 0.60007(19) 0.0131(7) Uani 1 1 d . . . . .
C5 C 0.8515(2) 0.31751(18) 1.09498(19) 0.0144(7) Uani 1 1 d . . . . .
C11 C 0.6187(2) 0.21375(19) 0.9407(2) 0.0217(9) Uani 1 1 d . . . . .
H11A H 0.5845 0.1882 0.8980 0.033 Uiso 1 1 calc GR . . . .
H11B H 0.5986 0.2597 0.9379 0.033 Uiso 1 1 calc GR . . . .
H11C H 0.6191 0.1924 0.9858 0.033 Uiso 1 1 calc GR . . . .
C28 C 0.5229(2) 0.48109(18) 0.8592(2) 0.0176(8) Uani 1 1 d . . . . .
H28A H 0.5350 0.4692 0.8160 0.026 Uiso 1 1 calc GR . . . .
H28B H 0.4676 0.4958 0.8433 0.026 Uiso 1 1 calc GR . . . .
H28C H 0.5310 0.4419 0.8913 0.026 Uiso 1 1 calc GR . . . .
C20 C 0.6661(2) 0.52320(17) 0.93143(19) 0.0126(7) Uani 1 1 d . . . . .
C63 C 0.7947(2) 0.65180(17) 0.49144(18) 0.0126(7) Uani 1 1 d . . . . .
C25 C 0.7385(2) 0.44663(18) 0.7835(2) 0.0190(8) Uani 1 1 d . . . . .
H25A H 0.7940 0.4609 0.8013 0.028 Uiso 1 1 calc GR . . . .
H25B H 0.7174 0.4446 0.7298 0.028 Uiso 1 1 calc GR . . . .
H25C H 0.7351 0.4022 0.8034 0.028 Uiso 1 1 calc GR . . . .
C64 C 0.7384(2) 0.69544(17) 0.44582(19) 0.0146(8) Uani 1 1 d . . . . .
C61 C 0.9206(2) 0.45119(19) 0.5661(2) 0.0205(8) Uani 1 1 d . . . . .
C12 C 0.7415(2) 0.24061(19) 1.1143(2) 0.0195(8) Uani 1 1 d . . . . .
H12 H 0.6843 0.2369 1.0819 0.023 Uiso 1 1 calc R . . . .
C19 C 0.7144(2) 0.50146(17) 0.89195(19) 0.0136(7) Uani 1 1 d . . . . .
C51 C 0.6921(2) 0.54980(17) 0.49427(18) 0.0115(7) Uani 1 1 d . . . . .
C32 C 0.8753(2) 0.55204(18) 1.0699(2) 0.0159(8) Uani 1 1 d . . . . .
H32 H 0.8754 0.5356 1.1181 0.019 Uiso 1 1 calc R . . . .
C26 C 0.5773(2) 0.53777(18) 0.90108(19) 0.0154(8) Uani 1 1 d . . . . .
H26 H 0.5627 0.5482 0.9443 0.018 Uiso 1 1 calc R . . . .
C6 C 0.8327(2) 0.29450(17) 0.89869(19) 0.0150(8) Uani 1 1 d . . . . .
H6 H 0.7814 0.3037 0.8573 0.018 Uiso 1 1 calc R . . . .
C1 C 0.8718(2) 0.33268(17) 1.0335(2) 0.0144(7) Uani 1 1 d . . . . .
H1 H 0.9141 0.3609 1.0345 0.017 Uiso 1 1 calc R . . . .
C2 C 0.8193(2) 0.29925(17) 0.97069(19) 0.0143(7) Uani 1 1 d . . . . .
C52 C 0.6564(2) 0.50922(18) 0.5312(2) 0.0158(8) Uani 1 1 d . . . . .
C21 C 0.7184(2) 0.54131(17) 1.00383(19) 0.0130(7) Uani 1 1 d . . . . .
C55 C 0.5961(2) 0.50012(18) 0.38267(19) 0.0165(8) Uani 1 1 d . . . . .
C50 C 0.8080(2) 0.68610(18) 0.64942(19) 0.0157(8) Uani 1 1 d . . . . .
C36 C 0.8096(2) 0.48059(19) 1.26979(19) 0.0183(8) Uani 1 1 d . . . . .
C29 C 0.6998(2) 0.58346(17) 1.0604(2) 0.0161(8) Uani 1 1 d . . . . .
H29 H 0.7506 0.5878 1.1039 0.019 Uiso 1 1 calc R . . . .
C56 C 0.6602(2) 0.54165(18) 0.41880(19) 0.0141(8) Uani 1 1 d . . . . .
C9 C 0.7032(2) 0.21537(18) 0.9413(2) 0.0170(8) Uani 1 1 d . . . . .
H9 H 0.6977 0.2280 0.8903 0.020 Uiso 1 1 calc R . . . .
C54 C 0.5613(2) 0.46337(18) 0.4219(2) 0.0171(8) Uani 1 1 d . . . . .
C34 C 0.9475(2) 0.52312(19) 1.0583(2) 0.0185(8) Uani 1 1 d . . . . .
H34A H 0.9425 0.4742 1.0538 0.028 Uiso 1 1 calc GR . . . .
H34B H 0.9955 0.5347 1.1004 0.028 Uiso 1 1 calc GR . . . .
H34C H 0.9507 0.5419 1.0133 0.028 Uiso 1 1 calc GR . . . .
C48 C 0.7225(2) 0.74344(17) 0.6959(2) 0.0170(8) Uani 1 1 d . . . . .
C60 C 0.9464(2) 0.43453(18) 0.6393(2) 0.0216(9) Uani 1 1 d . . . . .
C58 C 0.8650(2) 0.52167(18) 0.65576(19) 0.0148(8) Uani 1 1 d . . . . .
C18 C 0.7936(2) 0.50340(17) 0.94059(19) 0.0141(7) Uani 1 1 d . . . . .
H18 H 0.8375 0.4892 0.9292 0.017 Uiso 1 1 calc R . . . .
C62 C 0.8669(2) 0.50234(18) 0.5399(2) 0.0163(8) Uani 1 1 d . . . . .
C4 C 0.7823(2) 0.27654(17) 1.0691(2) 0.0154(8) Uani 1 1 d . . . . .
C53 C 0.5932(2) 0.46785(18) 0.4974(2) 0.0166(8) Uani 1 1 d . . . . .
C40 C 0.6427(2) 0.35930(18) 0.8711(2) 0.0153(8) Uani 1 1 d . . . . .
C15 C 0.9080(2) 0.32923(19) 1.1737(2) 0.0192(8) Uani 1 1 d . . . . .
H15 H 0.8761 0.3412 1.2038 0.023 Uiso 1 1 calc R . . . .
C24 C 0.7020(3) 0.56652(19) 0.7805(2) 0.0214(9) Uani 1 1 d . . . . .
H24A H 0.7584 0.5781 0.8007 0.032 Uiso 1 1 calc GR . . . .
H24B H 0.6721 0.6001 0.7960 0.032 Uiso 1 1 calc GR . . . .
H24C H 0.6832 0.5656 0.7268 0.032 Uiso 1 1 calc GR . . . .
C65 C 0.7537(2) 0.74502(18) 0.40421(19) 0.0172(8) Uani 1 1 d . . . . .
C27 C 0.5564(2) 0.60028(18) 0.8515(2) 0.0220(9) Uani 1 1 d . . . . .
H27A H 0.5543 0.5883 0.8024 0.033 Uiso 1 1 calc GR . . . .
H27B H 0.5968 0.6348 0.8725 0.033 Uiso 1 1 calc GR . . . .
H27C H 0.5047 0.6175 0.8480 0.033 Uiso 1 1 calc GR . . . .
C47 C 0.6602(2) 0.70815(18) 0.6481(2) 0.0166(8) Uani 1 1 d . . . . .
C8 C 0.8942(2) 0.34513(19) 0.8949(2) 0.0219(9) Uani 1 1 d . . . . .
H8A H 0.8800 0.3900 0.9061 0.033 Uiso 1 1 calc GR . . . .
H8B H 0.8955 0.3449 0.8454 0.033 Uiso 1 1 calc GR . . . .
H8C H 0.9465 0.3329 0.9307 0.033 Uiso 1 1 calc GR . . . .
C49 C 0.7971(2) 0.73303(18) 0.6965(2) 0.0189(8) Uani 1 1 d . . . . .
C67 C 0.8889(2) 0.71372(19) 0.4528(2) 0.0190(8) Uani 1 1 d . . . . .
C66 C 0.8298(2) 0.75433(19) 0.4079(2) 0.0204(8) Uani 1 1 d . . . . .
C17 C 0.9684(2) 0.3849(2) 1.1822(2) 0.0234(9) Uani 1 1 d . . . . .
H17A H 1.0025 0.3726 1.1556 0.035 Uiso 1 1 calc GR . . . .
H17B H 1.0008 0.3910 1.2344 0.035 Uiso 1 1 calc GR . . . .
H17C H 0.9406 0.4267 1.1621 0.035 Uiso 1 1 calc GR . . . .
C37 C 0.8123(3) 0.55679(19) 1.2725(2) 0.0252(9) Uani 1 1 d . . . . .
H37A H 0.8552 0.5728 1.2579 0.038 Uiso 1 1 calc GR . . . .
H37B H 0.8216 0.5719 1.3225 0.038 Uiso 1 1 calc GR . . . .
H37C H 0.7617 0.5748 1.2387 0.038 Uiso 1 1 calc GR . . . .
C30 C 0.6767(3) 0.65479(19) 1.0299(2) 0.0246(9) Uani 1 1 d . . . . .
H30A H 0.6225 0.6545 0.9933 0.037 Uiso 1 1 calc GR . . . .
H30B H 0.7131 0.6701 1.0068 0.037 Uiso 1 1 calc GR . . . .
H30C H 0.6798 0.6852 1.0701 0.037 Uiso 1 1 calc GR . . . .
C39 C 0.7403(3) 0.4532(2) 1.2871(2) 0.0250(9) Uani 1 1 d . . . . .
H39A H 0.6909 0.4734 1.2539 0.037 Uiso 1 1 calc GR . . . .
H39B H 0.7479 0.4640 1.3380 0.037 Uiso 1 1 calc GR . . . .
H39C H 0.7376 0.4044 1.2806 0.037 Uiso 1 1 calc GR . . . .
C42 C 0.4571(2) 0.3356(2) 0.7489(2) 0.0286(10) Uani 1 1 d . . . . .
H42A H 0.4539 0.3141 0.7927 0.043 Uiso 1 1 calc GR . . . .
H42B H 0.4148 0.3183 0.7050 0.043 Uiso 1 1 calc GR . . . .
H42C H 0.4510 0.3842 0.7520 0.043 Uiso 1 1 calc GR . . . .
C7 C 0.8613(2) 0.22413(19) 0.8882(2) 0.0208(8) Uani 1 1 d . . . . .
H7A H 0.9039 0.2100 0.9336 0.031 Uiso 1 1 calc GR . . . .
H7B H 0.8811 0.2251 0.8481 0.031 Uiso 1 1 calc GR . . . .
H7C H 0.8172 0.1924 0.8761 0.031 Uiso 1 1 calc GR . . . .
C33 C 0.8826(2) 0.6281(2) 1.0730(2) 0.0262(9) Uani 1 1 d . . . . .
H33A H 0.8798 0.6451 1.0252 0.039 Uiso 1 1 calc GR . . . .
H33B H 0.9334 0.6409 1.1109 0.039 Uiso 1 1 calc GR . . . .
H33C H 0.8393 0.6473 1.0849 0.039 Uiso 1 1 calc GR . . . .
C14 C 0.7440(3) 0.2760(2) 1.1846(2) 0.0272(10) Uani 1 1 d . . . . .
H14A H 0.7987 0.2771 1.2202 0.041 Uiso 1 1 calc GR . . . .
H14B H 0.7108 0.2515 1.2056 0.041 Uiso 1 1 calc GR . . . .
H14C H 0.7241 0.3218 1.1728 0.041 Uiso 1 1 calc GR . . . .
C44 C 0.5496(3) 0.3591(2) 0.6834(2) 0.0275(10) Uani 1 1 d . . . . .
H44A H 0.5408 0.4069 0.6888 0.041 Uiso 1 1 calc GR . . . .
H44B H 0.5122 0.3433 0.6358 0.041 Uiso 1 1 calc GR . . . .
H44C H 0.6039 0.3521 0.6860 0.041 Uiso 1 1 calc GR . . . .
C13 C 0.7719(3) 0.1680(2) 1.1341(3) 0.0335(11) Uani 1 1 d . . . . .
H13A H 0.7945 0.1520 1.0989 0.050 Uiso 1 1 calc GR . . . .
H13B H 0.7277 0.1389 1.1321 0.050 Uiso 1 1 calc GR . . . .
H13C H 0.8126 0.1671 1.1837 0.050 Uiso 1 1 calc GR . . . .
C16 C 0.9527(3) 0.2639(2) 1.2040(2) 0.0320(10) Uani 1 1 d . . . . .
H16A H 0.9146 0.2284 1.2019 0.048 Uiso 1 1 calc GR . . . .
H16B H 0.9884 0.2706 1.2551 0.048 Uiso 1 1 calc GR . . . .
H16C H 0.9834 0.2508 1.1745 0.048 Uiso 1 1 calc GR . . . .
C43 C 0.5469(3) 0.2452(2) 0.7367(2) 0.0337(11) Uani 1 1 d . . . . .
H43A H 0.6016 0.2358 0.7418 0.051 Uiso 1 1 calc GR . . . .
H43B H 0.5106 0.2303 0.6883 0.051 Uiso 1 1 calc GR . . . .
H43C H 0.5351 0.2213 0.7750 0.051 Uiso 1 1 calc GR . . . .
I1 I 0.59354(2) 0.37652(2) 1.03574(2) 0.02257(7) Uani 1 1 d . . . . .

loop_
_atom_site_aniso_label
_atom_site_aniso_U_11
_atom_site_aniso_U_22
_atom_site_aniso_U_33
_atom_site_aniso_U_23
_atom_site_aniso_U_13
_atom_site_aniso_U_12
U1 0.01175(7) 0.01240(8) 0.00915(7) -0.00008(5) 0.00375(5) -0.00015(5)
F1 0.0135(11) 0.0225(12) 0.0244(12) -0.0081(9) 0.0091(10) -0.0033(9)
F15 0.0235(12) 0.0256(12) 0.0125(11) -0.0028(9) 0.0068(9) 0.0059(10)
F16 0.0143(11) 0.0193(12) 0.0180(11) 0.0004(9) 0.0045(9) 0.0025(9)
F10 0.0220(12) 0.0183(11) 0.0101(10) -0.0002(8) 0.0067(9) -0.0033(9)
F7 0.0285(13) 0.0227(12) 0.0267(13) 0.0013(10) 0.0171(11) -0.0063(10)
F6 0.0259(12) 0.0212(12) 0.0113(11) 0.0007(8) 0.0080(9) -0.0020(9)
F5 0.0135(11) 0.0275(13) 0.0201(12) -0.0068(9) 0.0030(9) -0.0006(9)
F20 0.0144(11) 0.0252(13) 0.0223(12) 0.0050(9) 0.0063(10) 0.0023(9)
F4 0.0222(12) 0.0264(13) 0.0232(12) -0.0130(10) 0.0022(10) -0.0035(10)
F3 0.0326(13) 0.0240(12) 0.0206(12) -0.0094(9) 0.0142(11) 0.0006(10)
F11 0.0276(13) 0.0248(12) 0.0109(11) 0.0003(9) 0.0084(9) 0.0028(10)
F9 0.0243(12) 0.0276(13) 0.0126(11) -0.0034(9) 0.0000(9) -0.0033(10)
F8 0.0196(12) 0.0266(13) 0.0294(13) -0.0055(10) 0.0052(10) -0.0093(10)
F2 0.0241(13) 0.0268(13) 0.0354(14) -0.0101(10) 0.0204(11) -0.0014(10)
F19 0.0218(12) 0.0336(14) 0.0346(14) 0.0047(11) 0.0159(11) -0.0051(11)
F13 0.0244(13) 0.0172(12) 0.0402(15) 0.0080(10) 0.0006(12) 0.0078(10)
F14 0.0289(14) 0.0247(13) 0.0334(14) -0.0061(10) 0.0139(11) 0.0107(10)
F17 0.0312(13) 0.0199(12) 0.0260(13) 0.0097(9) 0.0116(11) 0.0082(10)
F12 0.0339(14) 0.0278(13) 0.0171(12) 0.0117(9) -0.0006(10) 0.0034(11)
F18 0.0395(15) 0.0232(13) 0.0313(14) 0.0095(10) 0.0204(12) -0.0013(11)
N1 0.0160(16) 0.0151(16) 0.0158(17) -0.0009(12) 0.0066(13) -0.0013(13)
C59 0.017(2) 0.022(2) 0.016(2) 0.0058(16) -0.0019(16) -0.0047(17)
C41 0.023(2) 0.018(2) 0.0152(19) -0.0045(15) -0.0014(16) -0.0077(17)
C57 0.0150(19) 0.0143(19) 0.0137(18) -0.0013(14) 0.0051(15) -0.0026(15)
C38 0.028(2) 0.026(2) 0.017(2) -0.0033(16) 0.0072(18) -0.0005(18)
C31 0.020(2) 0.024(2) 0.020(2) -0.0009(16) 0.0110(17) 0.0031(17)
C10 0.027(2) 0.017(2) 0.034(2) -0.0001(17) 0.010(2) -0.0024(18)
C46 0.018(2) 0.0129(19) 0.0126(18) -0.0005(14) 0.0054(15) -0.0032(15)
N2 0.0193(17) 0.0147(17) 0.0159(17) 0.0001(13) 0.0059(14) -0.0028(13)
B1 0.015(2) 0.014(2) 0.0060(18) -0.0004(15) 0.0007(16) 0.0012(17)
C23 0.0190(19) 0.016(2) 0.0100(18) -0.0011(14) 0.0060(15) -0.0028(15)
C68 0.0162(19) 0.0151(19) 0.0113(18) 0.0020(14) 0.0049(15) 0.0023(15)
C35 0.0166(19) 0.0122(19) 0.016(2) 0.0006(14) 0.0068(16) -0.0005(15)
C3 0.0117(18) 0.0114(19) 0.0194(19) 0.0039(14) 0.0051(15) 0.0047(14)
C22 0.0155(19) 0.0112(19) 0.0129(18) 0.0017(13) 0.0051(15) 0.0001(15)
C45 0.0146(18) 0.0145(19) 0.0109(17) 0.0027(14) 0.0057(15) 0.0016(15)
C5 0.0144(18) 0.0128(18) 0.0128(18) 0.0019(14) 0.0013(15) 0.0063(15)
C11 0.020(2) 0.019(2) 0.024(2) -0.0010(16) 0.0068(17) -0.0057(17)
C28 0.0146(19) 0.022(2) 0.0168(19) 0.0012(15) 0.0061(16) 0.0012(16)
C20 0.0137(18) 0.0088(18) 0.0136(18) 0.0006(13) 0.0032(15) -0.0001(14)
C63 0.0194(19) 0.0131(18) 0.0044(16) -0.0027(13) 0.0035(14) 0.0005(15)
C25 0.028(2) 0.017(2) 0.0160(19) -0.0028(15) 0.0126(17) -0.0033(16)
C64 0.0157(19) 0.0135(19) 0.0157(18) -0.0054(14) 0.0069(15) -0.0017(15)
C61 0.019(2) 0.015(2) 0.028(2) -0.0063(16) 0.0094(18) 0.0002(16)
C12 0.019(2) 0.021(2) 0.018(2) 0.0038(15) 0.0077(17) 0.0001(16)
C19 0.0195(19) 0.0104(18) 0.0134(18) -0.0008(14) 0.0089(16) -0.0027(15)
C51 0.0119(18) 0.0106(18) 0.0107(17) -0.0001(13) 0.0028(14) 0.0020(14)
C32 0.019(2) 0.0148(19) 0.0140(18) -0.0027(14) 0.0065(16) -0.0044(15)
C26 0.0171(19) 0.0161(19) 0.0124(18) -0.0009(14) 0.0048(15) 0.0022(15)
C6 0.0156(19) 0.0150(19) 0.0138(18) -0.0015(14) 0.0049(15) -0.0010(15)
C1 0.0102(18) 0.0130(19) 0.0196(19) -0.0024(14) 0.0049(15) -0.0002(14)
C2 0.0154(19) 0.0123(19) 0.0158(18) 0.0002(14) 0.0065(15) 0.0016(15)
C52 0.019(2) 0.0160(19) 0.0144(18) -0.0007(14) 0.0081(16) 0.0047(16)
C21 0.0167(19) 0.0105(18) 0.0144(18) 0.0009(14) 0.0090(15) 0.0001(15)
C55 0.0149(19) 0.017(2) 0.0131(18) -0.0012(14) 0.0000(15) 0.0024(15)
C50 0.0180(19) 0.0162(19) 0.0136(18) 0.0014(14) 0.0066(15) 0.0034(16)
C36 0.025(2) 0.020(2) 0.0108(18) -0.0035(15) 0.0082(16) -0.0005(17)
C29 0.021(2) 0.015(2) 0.0140(18) -0.0030(14) 0.0079(16) 0.0002(15)
C56 0.0161(19) 0.0143(19) 0.0140(18) 0.0038(14) 0.0079(15) 0.0061(15)
C9 0.020(2) 0.015(2) 0.0153(19) 0.0013(14) 0.0058(16) -0.0013(16)
C54 0.0126(19) 0.015(2) 0.023(2) -0.0028(15) 0.0062(16) 0.0000(15)
C34 0.0153(19) 0.021(2) 0.0175(19) -0.0024(15) 0.0036(16) -0.0037(16)
C48 0.031(2) 0.0107(19) 0.0140(18) -0.0005(14) 0.0134(17) 0.0052(16)
C60 0.017(2) 0.0103(19) 0.032(2) 0.0034(16) 0.0036(18) 0.0000(16)
C58 0.0135(18) 0.0152(19) 0.0139(18) -0.0004(14) 0.0029(15) -0.0035(15)
C18 0.0178(19) 0.0119(18) 0.0163(19) 0.0005(14) 0.0104(16) 0.0015(15)
C62 0.0170(19) 0.017(2) 0.0134(18) -0.0019(14) 0.0039(15) -0.0015(16)
C4 0.0169(19) 0.0118(19) 0.0169(19) 0.0022(14) 0.0057(16) 0.0036(15)
C53 0.019(2) 0.0123(19) 0.022(2) -0.0001(15) 0.0116(17) 0.0034(15)
C40 0.020(2) 0.0120(19) 0.018(2) 0.0026(14) 0.0111(17) -0.0023(15)
C15 0.018(2) 0.023(2) 0.0139(19) -0.0024(15) 0.0030(16) 0.0017(16)
C24 0.036(2) 0.017(2) 0.0142(19) -0.0004(15) 0.0129(18) -0.0003(18)
C65 0.023(2) 0.0140(19) 0.0128(18) 0.0014(14) 0.0040(16) 0.0055(16)
C27 0.019(2) 0.020(2) 0.022(2) 0.0037(16) 0.0028(17) 0.0015(17)
C47 0.021(2) 0.017(2) 0.0167(19) 0.0029(15) 0.0134(16) 0.0031(16)
C8 0.025(2) 0.019(2) 0.028(2) -0.0008(16) 0.0166(19) -0.0017(17)
C49 0.024(2) 0.017(2) 0.0127(19) -0.0039(15) 0.0027(16) -0.0044(16)
C67 0.018(2) 0.024(2) 0.018(2) -0.0048(16) 0.0099(16) -0.0063(16)
C66 0.032(2) 0.017(2) 0.017(2) 0.0024(15) 0.0144(18) -0.0043(17)
C17 0.020(2) 0.029(2) 0.016(2) -0.0041(16) 0.0016(17) -0.0035(17)
C37 0.038(3) 0.017(2) 0.019(2) -0.0043(16) 0.0091(19) -0.0029(18)
C30 0.037(3) 0.017(2) 0.020(2) -0.0048(16) 0.0117(19) 0.0011(18)
C39 0.033(2) 0.029(2) 0.021(2) -0.0017(17) 0.0184(19) -0.0037(19)
C42 0.023(2) 0.034(3) 0.021(2) 0.0036(17) -0.0012(18) -0.0090(19)
C7 0.026(2) 0.020(2) 0.018(2) -0.0023(15) 0.0095(17) 0.0023(17)
C33 0.025(2) 0.024(2) 0.028(2) -0.0067(17) 0.0075(19) -0.0103(18)
C14 0.031(2) 0.035(3) 0.019(2) 0.0028(17) 0.0130(19) -0.006(2)
C44 0.030(2) 0.032(2) 0.018(2) -0.0030(17) 0.0073(18) -0.0089(19)
C13 0.045(3) 0.026(3) 0.034(3) 0.0119(19) 0.020(2) 0.003(2)
C16 0.027(2) 0.030(3) 0.027(2) -0.0004(18) -0.0037(19) 0.008(2)
C43 0.044(3) 0.021(2) 0.028(2) -0.0083(18) 0.004(2) -0.005(2)
I1 0.01890(13) 0.02625(15) 0.02481(14) 0.00290(10) 0.01071(11) 0.00160(11)

loop_
_atom_type_symbol
_atom_type_description
_atom_type_scat_dispersion_real
_atom_type_scat_dispersion_imag
_atom_type_scat_source
C C 0.0033 0.0016 'International Tables Vol C Tables 4.2.6.8 and 6.1.1.4'
H H 0.0000 0.0000 'International Tables Vol C Tables 4.2.6.8 and 6.1.1.4'
B B 0.0013 0.0007 'International Tables Vol C Tables 4.2.6.8 and 6.1.1.4'
F F 0.0171 0.0103 'International Tables Vol C Tables 4.2.6.8 and 6.1.1.4'
I I -0.4742 1.8119 'International Tables Vol C Tables 4.2.6.8 and 6.1.1.4'
N N 0.0061 0.0033 'International Tables Vol C Tables 4.2.6.8 and 6.1.1.4'
U U -9.6767 9.6646 'International Tables Vol C Tables 4.2.6.8 and 6.1.1.4'

loop_
_geom_angle_atom_site_label_1
_geom_angle_atom_site_label_2
_geom_angle_atom_site_label_3
_geom_angle
_geom_angle_site_symmetry_1
_geom_angle_site_symmetry_3
_geom_angle_publ_flag
C35 U1 C3 110.98(11) . . ?
C35 U1 C22 71.91(11) . . ?
C35 U1 C5 68.48(11) . . ?
C35 U1 C20 98.02(10) . . ?
C35 U1 C19 117.50(10) . . ?
C35 U1 C1 90.13(11) . . ?
C35 U1 C2 117.37(11) . . ?
C35 U1 C21 70.39(10) . . ?
C35 U1 C18 101.17(11) . . ?
C35 U1 C4 81.63(11) . . ?
C35 U1 C40 158.35(11) . . ?
C3 U1 C20 150.16(10) . . ?
C3 U1 C19 128.96(10) . . ?
C3 U1 C4 29.47(10) . . ?
C22 U1 C3 146.62(10) . . ?
C22 U1 C5 109.29(11) . . ?
C22 U1 C20 49.39(10) . . ?
C22 U1 C19 49.12(10) . . ?
C22 U1 C21 30.11(10) . . ?
C22 U1 C4 138.32(11) . . ?
C5 U1 C3 48.77(10) . . ?
C5 U1 C20 158.50(11) . . ?
C5 U1 C19 142.42(11) . . ?
C5 U1 C4 29.33(10) . . ?
C20 U1 C4 170.24(10) . . ?
C19 U1 C20 29.63(10) . . ?
C19 U1 C4 156.87(10) . . ?
C1 U1 C3 49.17(10) . . ?
C1 U1 C22 98.62(11) . . ?
C1 U1 C5 29.90(10) . . ?
C1 U1 C20 140.78(11) . . ?
C1 U1 C19 114.46(11) . . ?
C1 U1 C2 30.22(10) . . ?
C1 U1 C21 128.10(11) . . ?
C1 U1 C18 91.81(11) . . ?
C1 U1 C4 48.91(11) . . ?
C2 U1 C3 29.79(10) . . ?
C2 U1 C22 117.90(10) . . ?
C2 U1 C5 49.42(10) . . ?
C2 U1 C20 137.20(10) . . ?
C2 U1 C19 108.06(10) . . ?
C2 U1 C21 146.63(10) . . ?
C2 U1 C4 49.06(10) . . ?
C21 U1 C3 176.42(10) . . ?
C21 U1 C5 130.58(10) . . ?
C21 U1 C20 29.56(10) . . ?
C21 U1 C19 48.75(10) . . ?
C21 U1 C4 152.01(10) . . ?
C18 U1 C3 127.29(10) . . ?
C18 U1 C22 30.09(10) . . ?
C18 U1 C5 115.32(11) . . ?
C18 U1 C20 48.99(10) . . ?
C18 U1 C19 29.39(10) . . ?
C18 U1 C2 98.26(11) . . ?
C18 U1 C21 49.21(10) . . ?
C18 U1 C4 140.72(11) . . ?
C40 U1 C3 71.71(11) . . ?
C40 U1 C22 118.39(10) . . ?
C40 U1 C5 120.02(11) . . ?
C40 U1 C20 78.76(10) . . ?
C40 U1 C19 69.28(10) . . ?
C40 U1 C1 105.99(11) . . ?
C40 U1 C2 76.20(11) . . ?
C40 U1 C21 108.31(11) . . ?
C40 U1 C18 92.84(11) . . ?
C40 U1 C4 97.93(11) . . ?
C35 N1 C36 176.2(4) . . ?
F12 C59 C60 119.1(3) . . ?
F12 C59 C58 120.6(4) . . ?
C60 C59 C58 120.3(3) . . ?
N2 C41 C42 107.0(3) . . ?
N2 C41 C44 108.1(3) . . ?
N2 C41 C43 107.4(3) . . ?
C42 C41 C43 110.8(3) . . ?
C44 C41 C42 111.9(3) . . ?
C44 C41 C43 111.3(3) . . ?
C58 C57 B1 127.1(3) . . ?
C58 C57 C62 113.7(3) . . ?
C62 C57 B1 118.8(3) . . ?
F1 C46 C45 121.8(3) . . ?
F1 C46 C47 114.7(3) . . ?
C45 C46 C47 123.4(3) . . ?
C40 N2 C41 176.4(4) . . ?
C57 B1 C45 114.3(3) . . ?
C57 B1 C63 113.4(3) . . ?
C57 B1 C51 102.0(3) . . ?
C45 B1 C63 101.9(3) . . ?
C45 B1 C51 112.3(3) . . ?
C63 B1 C51 113.5(3) . . ?
C25 C23 C24 107.2(3) . . ?
C19 C23 C25 114.3(3) . . ?
C19 C23 C24 108.2(3) . . ?
F20 C68 C63 121.5(3) . . ?
F20 C68 C67 115.1(3) . . ?
C63 C68 C67 123.4(3) . . ?
N1 C35 U1 176.3(3) . . ?
C2 C3 U1 72.4(2) . . ?
C2 C3 C9 122.1(3) . . ?
C2 C3 C4 108.1(3) . . ?
C9 C3 U1 125.2(2) . . ?
C4 C3 U1 76.5(2) . . ?
C4 C3 C9 129.0(3) . . ?
C32 C22 U1 123.8(2) . . ?
C21 C22 U1 76.61(19) . . ?
C21 C22 C32 128.2(3) . . ?
C18 C22 U1 73.5(2) . . ?
C18 C22 C32 124.3(3) . . ?
C18 C22 C21 106.7(3) . . ?
C46 C45 B1 126.9(3) . . ?
C50 C45 C46 113.7(3) . . ?
C50 C45 B1 119.0(3) . . ?
C1 C5 U1 70.67(19) . . ?
C1 C5 C4 107.2(3) . . ?
C1 C5 C15 122.5(3) . . ?
C4 C5 U1 76.8(2) . . ?
C4 C5 C15 128.5(3) . . ?
C15 C5 U1 129.7(2) . . ?
C19 C20 U1 74.72(19) . . ?
C19 C20 C26 128.1(3) . . ?
C26 C20 U1 125.2(2) . . ?
C21 C20 U1 74.11(19) . . ?
C21 C20 C19 107.2(3) . . ?
C21 C20 C26 123.7(3) . . ?
C68 C63 B1 126.8(3) . . ?
C64 C63 B1 119.3(3) . . ?
C64 C63 C68 113.6(3) . . ?
F16 C64 C63 119.3(3) . . ?
F16 C64 C65 116.0(3) . . ?
C65 C64 C63 124.7(3) . . ?
F14 C61 C60 120.1(3) . . ?
F14 C61 C62 120.7(3) . . ?
C62 C61 C60 119.3(3) . . ?
C4 C12 C14 116.6(3) . . ?
C4 C12 C13 112.3(3) . . ?
C14 C12 C13 108.5(3) . . ?
C23 C19 U1 132.0(2) . . ?
C20 C19 U1 75.66(19) . . ?
C20 C19 C23 127.0(3) . . ?
C18 C19 U1 71.5(2) . . ?
C18 C19 C23 123.0(3) . . ?
C18 C19 C20 107.8(3) . . ?
C52 C51 B1 119.4(3) . . ?
C56 C51 B1 127.2(3) . . ?
C56 C51 C52 113.3(3) . . ?
C22 C32 C34 111.3(3) . . ?
C33 C32 C22 111.4(3) . . ?
C33 C32 C34 108.3(3) . . ?
C28 C26 C20 116.7(3) . . ?
C28 C26 C27 107.6(3) . . ?
C20 C26 C27 112.2(3) . . ?
C2 C6 C8 112.2(3) . . ?
C2 C6 C7 111.2(3) . . ?
C8 C6 C7 107.8(3) . . ?
C5 C1 U1 79.4(2) . . ?
C2 C1 U1 76.8(2) . . ?
C2 C1 C5 109.5(3) . . ?
C3 C2 U1 77.8(2) . . ?
C3 C2 C6 128.9(3) . . ?
C6 C2 U1 122.0(2) . . ?
C1 C2 U1 73.0(2) . . ?
C1 C2 C3 107.3(3) . . ?
C1 C2 C6 123.2(3) . . ?
F6 C52 C51 119.0(3) . . ?
F6 C52 C53 116.4(3) . . ?
C53 C52 C51 124.6(3) . . ?
C22 C21 U1 73.28(19) . . ?
C22 C21 C29 121.9(3) . . ?
C20 C21 U1 76.3(2) . . ?
C20 C21 C22 108.3(3) . . ?
C20 C21 C29 127.9(3) . . ?
C29 C21 U1 128.9(2) . . ?
F9 C55 C56 120.5(3) . . ?
F9 C55 C54 119.1(3) . . ?
C54 C55 C56 120.4(3) . . ?
F5 C50 C45 118.9(3) . . ?
F5 C50 C49 116.7(3) . . ?
C49 C50 C45 124.4(3) . . ?
N1 C36 C38 107.7(3) . . ?
N1 C36 C37 107.9(3) . . ?
N1 C36 C39 106.0(3) . . ?
C38 C36 C39 111.9(3) . . ?
C37 C36 C38 111.5(3) . . ?
C37 C36 C39 111.7(3) . . ?
C31 C29 C30 108.2(3) . . ?
C21 C29 C31 119.6(3) . . ?
C21 C29 C30 109.2(3) . . ?
F10 C56 C51 121.6(3) . . ?
F10 C56 C55 114.9(3) . . ?
C51 C56 C55 123.6(3) . . ?
C3 C9 C10 111.5(3) . . ?
C3 C9 C11 118.8(3) . . ?
C11 C9 C10 108.1(3) . . ?
F8 C54 C55 120.2(3) . . ?
F8 C54 C53 121.8(3) . . ?
C55 C54 C53 118.0(3) . . ?
F3 C48 C47 120.8(3) . . ?
F3 C48 C49 119.5(3) . . ?
C47 C48 C49 119.6(3) . . ?
F13 C60 C59 120.8(4) . . ?
F13 C60 C61 120.4(4) . . ?
C59 C60 C61 118.7(4) . . ?
F11 C58 C59 115.3(3) . . ?
F11 C58 C57 121.3(3) . . ?
C59 C58 C57 123.5(3) . . ?
C22 C18 U1 76.4(2) . . ?
C19 C18 U1 79.1(2) . . ?
C19 C18 C22 110.0(3) . . ?
F15 C62 C57 119.5(3) . . ?
F15 C62 C61 116.0(3) . . ?
C61 C62 C57 124.5(3) . . ?
C3 C4 U1 74.0(2) . . ?
C3 C4 C12 123.4(3) . . ?
C5 C4 U1 73.92(19) . . ?
C5 C4 C3 107.9(3) . . ?
C5 C4 C12 128.1(3) . . ?
C12 C4 U1 125.2(2) . . ?
F7 C53 C52 120.5(3) . . ?
F7 C53 C54 119.5(3) . . ?
C52 C53 C54 120.0(3) . . ?
N2 C40 U1 176.6(3) . . ?
C5 C15 C17 114.2(3) . . ?
C5 C15 C16 108.9(3) . . ?
C17 C15 C16 108.7(3) . . ?
F17 C65 C64 120.4(3) . . ?
F17 C65 C66 120.2(3) . . ?
C66 C65 C64 119.3(3) . . ?
F2 C47 C46 120.2(3) . . ?
F2 C47 C48 120.1(3) . . ?
C48 C47 C46 119.6(3) . . ?
F4 C49 C50 120.6(3) . . ?
F4 C49 C48 120.2(3) . . ?
C48 C49 C50 119.1(3) . . ?
F19 C67 C68 120.6(3) . . ?
F19 C67 C66 119.7(3) . . ?
C66 C67 C68 119.6(3) . . ?
F18 C66 C65 120.6(4) . . ?
F18 C66 C67 120.1(3) . . ?
C65 C66 C67 119.3(3) . . ?

loop_
_geom_bond_atom_site_label_1
_geom_bond_atom_site_label_2
_geom_bond_distance
_geom_bond_site_symmetry_2
_geom_bond_publ_flag
U1 C35 2.584(4) . ?
U1 C3 2.803(4) . ?
U1 C22 2.745(3) . ?
U1 C5 2.799(3) . ?
U1 C20 2.818(3) . ?
U1 C19 2.805(3) . ?
U1 C1 2.686(3) . ?
U1 C2 2.735(3) . ?
U1 C21 2.789(3) . ?
U1 C18 2.709(3) . ?
U1 C4 2.835(3) . ?
U1 C40 2.613(4) . ?
F1 C46 1.345(4) . ?
F15 C62 1.351(4) . ?
F16 C64 1.361(4) . ?
F10 C56 1.354(4) . ?
F7 C53 1.354(4) . ?
F6 C52 1.352(4) . ?
F5 C50 1.354(4) . ?
F20 C68 1.342(4) . ?
F4 C49 1.346(4) . ?
F3 C48 1.349(4) . ?
F11 C58 1.357(4) . ?
F9 C55 1.346(4) . ?
F8 C54 1.334(4) . ?
F2 C47 1.344(4) . ?
F19 C67 1.338(4) . ?
F13 C60 1.348(4) . ?
F14 C61 1.348(4) . ?
F17 C65 1.346(4) . ?
F12 C59 1.356(4) . ?
F18 C66 1.346(4) . ?
N1 C35 1.143(4) . ?
N1 C36 1.477(4) . ?
C59 C60 1.367(6) . ?
C59 C58 1.381(5) . ?
C41 N2 1.476(5) . ?
C41 C42 1.519(6) . ?
C41 C44 1.514(5) . ?
C41 C43 1.523(6) . ?
C57 B1 1.655(5) . ?
C57 C58 1.381(5) . ?
C57 C62 1.389(5) . ?
C38 C36 1.522(5) . ?
C31 C29 1.532(5) . ?
C10 C9 1.538(5) . ?
C46 C45 1.390(5) . ?
C46 C47 1.391(5) . ?
N2 C40 1.154(5) . ?
B1 C45 1.658(5) . ?
B1 C63 1.659(5) . ?
B1 C51 1.661(5) . ?
C23 C25 1.538(5) . ?
C23 C19 1.522(5) . ?
C23 C24 1.538(5) . ?
C68 C63 1.391(5) . ?
C68 C67 1.393(5) . ?
C3 C2 1.425(5) . ?
C3 C9 1.530(5) . ?
C3 C4 1.434(5) . ?
C22 C32 1.527(5) . ?
C22 C21 1.438(5) . ?
C22 C18 1.416(5) . ?
C45 C50 1.389(5) . ?
C5 C1 1.419(5) . ?
C5 C4 1.427(5) . ?
C5 C15 1.521(5) . ?
C11 C9 1.533(5) . ?
C28 C26 1.526(5) . ?
C20 C19 1.438(5) . ?
C20 C26 1.527(5) . ?
C20 C21 1.430(5) . ?
C63 C64 1.388(5) . ?
C64 C65 1.375(5) . ?
C61 C60 1.375(6) . ?
C61 C62 1.373(5) . ?
C12 C4 1.530(5) . ?
C12 C14 1.533(5) . ?
C12 C13 1.547(6) . ?
C19 C18 1.402(5) . ?
C51 C52 1.397(5) . ?
C51 C56 1.384(5) . ?
C32 C34 1.528(5) . ?
C32 C33 1.522(5) . ?
C26 C27 1.540(5) . ?
C6 C2 1.523(5) . ?
C6 C8 1.530(5) . ?
C6 C7 1.538(5) . ?
C1 C2 1.414(5) . ?
C52 C53 1.370(5) . ?
C21 C29 1.528(5) . ?
C55 C56 1.391(5) . ?
C55 C54 1.376(5) . ?
C50 C49 1.380(5) . ?
C36 C37 1.521(5) . ?
C36 C39 1.525(5) . ?
C29 C30 1.540(5) . ?
C54 C53 1.378(5) . ?
C48 C47 1.367(5) . ?
C48 C49 1.370(5) . ?
C15 C17 1.526(5) . ?
C15 C16 1.534(5) . ?
C65 C66 1.372(5) . ?
C67 C66 1.373(5) . ?
